data_4028169
loop_
_publ_author_name
'James Douglas'
'James E. Taylor'
'Gwydion Churchill'
'Alexandra M. Z. Slawin'
'Andrew D. Smith'

_publ_section_title
;
 NHC-Promoted Asymmetric \b-Lactone Formation from Arylalkylketenes and
 Electron-Deficient Benzaldehydes or Pyridinecarboxaldehydes
;
_journal_name_full 'Journal of Organic Chemistry'
_journal_page_first 3925
_journal_page_last 3938
_journal_paper_doi 10.1021/jo4003079
_journal_volume 78
_journal_year 2013
_chemical_absolute_configuration ad
_chemical_formula_moiety 'C16 H14 Br N O2'
_chemical_formula_sum 'C16 H14 Br N O2'
_chemical_formula_weight 332.20
_space_group_IT_number 4
_symmetry_cell_setting monoclinic
_symmetry_Int_Tables_number 4
_symmetry_space_group_name_Hall 'P 2yb'
_symmetry_space_group_name_H-M 'P 1 21 1'
_atom_sites_solution_hydrogens geom
_atom_sites_solution_primary direct
_atom_sites_solution_secondary difmap
_cell_angle_alpha 90.0000
_cell_angle_beta 96.65(4)
_cell_angle_gamma 90.0000
_cell_formula_units_Z 2
_cell_length_a 5.954(17)
_cell_length_b 8.03(3)
_cell_length_c 15.54(4)
_cell_measurement_reflns_used 1257
_cell_measurement_temperature 125
_cell_measurement_theta_max 25.35
_cell_measurement_theta_min 2.64
_cell_volume 738(4)
_computing_cell_refinement 'CrystalClear-SM Expert 2.0 r6'
_computing_data_collection 'CrystalClear-SM Expert 2.0 r6 (Rigaku, 2010)'
_computing_data_reduction 'CrystalClear-SM Expert 2.0 r6'
_computing_molecular_graphics 'CrystalStructure 4.0'
_computing_publication_material 'CrystalStructure 4.0 (Rigaku, 2010)'
_computing_structure_refinement 'SHELXL97 (Sheldrick, 2008)'
_computing_structure_solution 'SHELXD (Schneider, et al., 2002)'
_diffrn_ambient_temperature 125
_diffrn_detector_area_resol_mean 13.653
_diffrn_measured_fraction_theta_full 0.999
_diffrn_measured_fraction_theta_max 0.997
_diffrn_measurement_device_type 'Rigaku SCX mini'
_diffrn_measurement_method \w
_diffrn_radiation_type 'Mo K\a'
_diffrn_radiation_wavelength 0.71075
_diffrn_reflns_av_R_equivalents 0.0920
_diffrn_reflns_limit_h_max 7
_diffrn_reflns_limit_h_min -7
_diffrn_reflns_limit_k_max 9
_diffrn_reflns_limit_k_min -9
_diffrn_reflns_limit_l_max 18
_diffrn_reflns_limit_l_min -18
_diffrn_reflns_number 6505
_diffrn_reflns_theta_full 25.00
_diffrn_reflns_theta_max 25.24
_diffrn_standards_number 0
_exptl_absorpt_coefficient_mu 2.793
_exptl_absorpt_correction_T_max 0.889
_exptl_absorpt_correction_T_min 0.593
_exptl_absorpt_correction_type multi-scan
_exptl_absorpt_process_details 'REQAB (Rigaku, 1998)'
_exptl_crystal_colour colorless
_exptl_crystal_density_diffrn 1.495
_exptl_crystal_description prism
_exptl_crystal_F_000 336.00
_exptl_crystal_size_max 0.266
_exptl_crystal_size_mid 0.158
_exptl_crystal_size_min 0.042
_refine_diff_density_max 0.460
_refine_diff_density_min -0.350
_refine_ls_abs_structure_details 'Flack, H. D. (1983), Acta Cryst. A39, 876-881.  1221 Friedel Pairs'
_refine_ls_abs_structure_Flack 0.068(18)
_refine_ls_extinction_method none
_refine_ls_goodness_of_fit_ref 0.927
_refine_ls_hydrogen_treatment constr
_refine_ls_number_parameters 181
_refine_ls_number_reflns 2652
_refine_ls_number_restraints 1
_refine_ls_R_factor_gt 0.0550
_refine_ls_shift/su_max 0.001
_refine_ls_structure_factor_coef Fsqd
_refine_ls_weighting_details 'w = 1/[\s^2^(Fo^2^)+(0.0339P)^2^+0.0000P] where P=(Fo^2^+2Fc^2^)/3'
_refine_ls_weighting_scheme calc
_refine_ls_wR_factor_ref 0.1175
_reflns_number_gt 1690
_reflns_number_total 2652
_reflns_threshold_expression F^2^>2.0\s(F^2^)
_cod_data_source_file jo4003079_si_004.cif
_cod_data_source_block 25
_cod_database_code 4028169

loop_
_symmetry_equiv_pos_site_id
_symmetry_equiv_pos_as_xyz
1 +X,+Y,+Z
2 -X,1/2+Y,-Z

loop_
_atom_site_label
_atom_site_type_symbol
_atom_site_fract_x
_atom_site_fract_y
_atom_site_fract_z
_atom_site_U_iso_or_equiv
_atom_site_adp_type
_atom_site_occupancy
_atom_site_symmetry_multiplicity
_atom_site_calc_flag
_atom_site_refinement_flags
Br10 Br 0.03378(13) 0.24553(10) 0.48339(5) 0.0591(3) Uani 1.0 2 d .
O1 O 0.2210(8) 0.8012(5) 0.0910(3) 0.0404(13) Uani 1.0 2 d .
O2 O -0.0259(9) 0.9354(6) 0.1707(4) 0.0554(15) Uani 1.0 2 d .
N14 N 0.6189(11) 0.4598(7) 0.1392(5) 0.0490(18) Uani 1.0 2 d .
C2 C 0.1401(13) 0.8531(9) 0.1674(5) 0.0393(18) Uani 1.0 2 d .
C3 C 0.3334(10) 0.7736(10) 0.2276(4) 0.0342(19) Uani 1.0 2 d .
C4 C 0.4162(10) 0.7138(9) 0.1389(4) 0.0343(19) Uani 1.0 2 d .
C5 C 0.4942(12) 0.9118(9) 0.2715(5) 0.0426(19) Uani 1.0 2 d .
C6 C 0.3812(14) 1.0183(11) 0.3353(6) 0.059(3) Uani 1.0 2 d .
C7 C 0.2642(12) 0.6418(8) 0.2893(5) 0.0328(16) Uani 1.0 2 d .
C8 C 0.4092(12) 0.5902(9) 0.3618(5) 0.0405(19) Uani 1.0 2 d .
C9 C 0.3459(13) 0.4726(9) 0.4168(6) 0.047(2) Uani 1.0 2 d .
C10 C 0.1330(13) 0.4028(8) 0.4033(5) 0.0407(19) Uani 1.0 2 d .
C11 C -0.0136(13) 0.4479(9) 0.3320(5) 0.0404(19) Uani 1.0 2 d .
C12 C 0.0534(12) 0.5694(9) 0.2767(5) 0.0411(19) Uani 1.0 2 d .
C13 C 0.4167(12) 0.5308(9) 0.1181(4) 0.0329(16) Uani 1.0 2 d .
C15 C 0.6362(13) 0.2960(9) 0.1210(6) 0.053(3) Uani 1.0 2 d .
C16 C 0.4638(14) 0.2027(8) 0.0810(5) 0.044(2) Uani 1.0 2 d .
C17 C 0.2545(13) 0.2757(9) 0.0603(5) 0.042(2) Uani 1.0 2 d .
C18 C 0.2295(13) 0.4446(9) 0.0804(5) 0.045(2) Uani 1.0 2 d .
H4 H 0.5625 0.7675 0.1291 0.0411 Uiso 1.0 2 calc R
H5A H 0.6301 0.8583 0.3023 0.0511 Uiso 1.0 2 calc R
H5B H 0.5441 0.9846 0.2259 0.0511 Uiso 1.0 2 calc R
H6A H 0.3335 0.9472 0.3812 0.0707 Uiso 1.0 2 calc R
H6B H 0.2488 1.0741 0.3049 0.0707 Uiso 1.0 2 calc R
H6C H 0.4886 1.1019 0.3610 0.0707 Uiso 1.0 2 calc R
H8 H 0.5552 0.6387 0.3727 0.0485 Uiso 1.0 2 calc R
H9 H 0.4487 0.4380 0.4648 0.0559 Uiso 1.0 2 calc R
H11 H -0.1580 0.3968 0.3208 0.0485 Uiso 1.0 2 calc R
H12 H -0.0495 0.6036 0.2286 0.0493 Uiso 1.0 2 calc R
H15 H 0.7773 0.2427 0.1371 0.0634 Uiso 1.0 2 calc R
H16 H 0.4871 0.0891 0.0675 0.0529 Uiso 1.0 2 calc R
H17 H 0.1305 0.2132 0.0332 0.0508 Uiso 1.0 2 calc R
H18 H 0.0873 0.4985 0.0683 0.0540 Uiso 1.0 2 calc R

loop_
_atom_site_aniso_label
_atom_site_aniso_U_11
_atom_site_aniso_U_22
_atom_site_aniso_U_33
_atom_site_aniso_U_12
_atom_site_aniso_U_13
_atom_site_aniso_U_23
Br10 0.0763(6) 0.0503(5) 0.0552(5) 0.0034(6) 0.0268(4) 0.0135(6)
O1 0.053(3) 0.036(4) 0.032(3) 0.006(3) 0.003(3) 0.004(2)
O2 0.041(4) 0.050(4) 0.077(5) 0.017(3) 0.012(3) 0.015(3)
N14 0.050(5) 0.038(5) 0.058(5) -0.006(4) 0.004(4) 0.003(3)
C2 0.036(5) 0.034(4) 0.049(5) -0.003(4) 0.006(4) 0.010(4)
C3 0.031(4) 0.035(6) 0.036(4) 0.004(4) 0.003(3) 0.004(4)
C4 0.032(4) 0.040(6) 0.031(4) 0.003(4) 0.003(3) 0.001(4)
C5 0.052(5) 0.039(5) 0.037(5) -0.008(4) 0.006(4) -0.004(4)
C6 0.069(7) 0.046(6) 0.064(7) -0.002(5) 0.017(5) -0.017(5)
C7 0.035(4) 0.033(4) 0.031(4) -0.003(4) 0.008(4) -0.002(4)
C8 0.028(5) 0.048(5) 0.045(5) 0.001(4) 0.003(4) -0.003(4)
C9 0.046(5) 0.046(5) 0.049(6) 0.001(4) 0.009(4) 0.005(4)
C10 0.060(6) 0.032(5) 0.033(5) -0.002(4) 0.017(4) -0.002(4)
C11 0.038(5) 0.044(5) 0.040(5) -0.004(4) 0.009(4) 0.005(4)
C12 0.038(5) 0.048(5) 0.037(5) 0.011(4) 0.007(4) 0.008(4)
C13 0.034(5) 0.035(5) 0.032(5) -0.005(4) 0.011(4) -0.006(4)
C15 0.039(5) 0.051(7) 0.070(6) 0.002(4) 0.010(4) 0.007(4)
C16 0.077(6) 0.024(5) 0.035(4) -0.002(4) 0.021(4) -0.001(3)
C17 0.053(5) 0.037(6) 0.036(4) -0.019(4) 0.001(4) -0.012(4)
C18 0.039(5) 0.048(5) 0.045(5) 0.004(4) -0.006(4) -0.006(4)

loop_
_atom_type_symbol
_atom_type_description
_atom_type_scat_dispersion_real
_atom_type_scat_dispersion_imag
_atom_type_scat_source
C C 0.0033 0.0016
;
International Tables for Crystallography
(1992, Vol. C, Tables 4.2.6.8 and 6.1.1.4)
;
H H 0.0000 0.0000
;
International Tables for Crystallography
(1992, Vol. C, Table 6.1.1.4)
;
Br Br -0.2901 2.4595
;
International Tables for Crystallography
(1992, Vol. C, Tables 4.2.6.8 and 6.1.1.4)
;
N N 0.0061 0.0033
;
International Tables for Crystallography
(1992, Vol. C, Tables 4.2.6.8 and 6.1.1.4)
;
O O 0.0106 0.0060
;
International Tables for Crystallography
(1992, Vol. C, Tables 4.2.6.8 and 6.1.1.4)
;

loop_
_geom_angle_atom_site_label_1
_geom_angle_atom_site_label_2
_geom_angle_atom_site_label_3
_geom_angle
_geom_angle_publ_flag
C2 O1 C4 92.5(5) yes
C13 N14 C15 116.8(6) yes
O1 C2 O2 124.9(7) yes
O1 C2 C3 94.9(6) yes
O2 C2 C3 140.2(7) yes
C2 C3 C4 83.3(5) yes
C2 C3 C5 110.3(6) yes
C2 C3 C7 115.9(6) yes
C4 C3 C5 110.8(6) yes
C4 C3 C7 118.1(7) yes
C5 C3 C7 114.6(6) yes
O1 C4 C3 89.3(5) yes
O1 C4 C13 112.1(5) yes
C3 C4 C13 119.3(6) yes
C3 C5 C6 112.7(7) yes
C3 C7 C8 121.8(6) yes
C3 C7 C12 121.0(6) yes
C8 C7 C12 117.2(7) yes
C7 C8 C9 121.5(7) yes
C8 C9 C10 120.3(7) yes
Br10 C10 C9 121.1(6) yes
Br10 C10 C11 118.8(6) yes
C9 C10 C11 120.0(7) yes
C10 C11 C12 118.8(7) yes
C7 C12 C11 122.1(7) yes
N14 C13 C4 112.8(6) yes
N14 C13 C18 123.2(7) yes
C4 C13 C18 123.9(6) yes
N14 C15 C16 124.0(7) yes
C15 C16 C17 119.0(7) yes
C16 C17 C18 118.3(7) yes
C13 C18 C17 118.5(7) yes
O1 C4 H4 111.414 no
C3 C4 H4 111.411 no
C13 C4 H4 111.412 no
C3 C5 H5A 109.041 no
C3 C5 H5B 109.044 no
C6 C5 H5A 109.039 no
C6 C5 H5B 109.048 no
H5A C5 H5B 107.812 no
C5 C6 H6A 109.467 no
C5 C6 H6B 109.470 no
C5 C6 H6C 109.469 no
H6A C6 H6B 109.473 no
H6A C6 H6C 109.478 no
H6B C6 H6C 109.470 no
C7 C8 H8 119.250 no
C9 C8 H8 119.251 no
C8 C9 H9 119.833 no
C10 C9 H9 119.827 no
C10 C11 H11 120.593 no
C12 C11 H11 120.599 no
C7 C12 H12 118.965 no
C11 C12 H12 118.972 no
N14 C15 H15 117.995 no
C16 C15 H15 117.998 no
C15 C16 H16 120.490 no
C17 C16 H16 120.490 no
C16 C17 H17 120.836 no
C18 C17 H17 120.842 no
C13 C18 H18 120.760 no
C17 C18 H18 120.757 no

loop_
_geom_bond_atom_site_label_1
_geom_bond_atom_site_label_2
_geom_bond_distance
_geom_bond_publ_flag
Br10 C10 1.914(8) yes
O1 C2 1.394(10) yes
O1 C4 1.482(8) yes
O2 C2 1.195(10) yes
N14 C13 1.338(10) yes
N14 C15 1.352(10) yes
C2 C3 1.537(10) yes
C3 C4 1.591(10) yes
C3 C5 1.569(10) yes
C3 C7 1.517(10) yes
C4 C13 1.505(11) yes
C5 C6 1.524(12) yes
C7 C8 1.400(10) yes
C7 C12 1.377(10) yes
C8 C9 1.356(11) yes
C9 C10 1.379(11) yes
C10 C11 1.378(10) yes
C11 C12 1.389(11) yes
C13 C18 1.383(10) yes
C15 C16 1.361(11) yes
C16 C17 1.381(11) yes
C17 C18 1.403(11) yes
C4 H4 1.000 no
C5 H5A 0.990 no
C5 H5B 0.990 no
C6 H6A 0.980 no
C6 H6B 0.980 no
C6 H6C 0.980 no
C8 H8 0.950 no
C9 H9 0.950 no
C11 H11 0.950 no
C12 H12 0.950 no
C15 H15 0.950 no
C16 H16 0.950 no
C17 H17 0.950 no
C18 H18 0.950 no

loop_
_geom_contact_atom_site_label_1
_geom_contact_atom_site_label_2
_geom_contact_distance
_geom_contact_publ_flag
_geom_contact_site_symmetry_2
O1 C5 3.199(10) no .
O1 C7 3.318(11) no .
O1 C18 2.870(11) no .
O2 C4 3.262(11) no .
O2 C5 3.309(12) no .
O2 C6 3.380(11) no .
O2 C7 3.348(10) no .
O2 C12 3.376(11) no .
N14 C3 3.417(11) no .
N14 C17 2.789(11) no .
C2 C6 3.125(12) no .
C2 C12 2.924(12) no .
C2 C13 3.209(12) no .
C3 C18 3.503(12) no .
C4 C12 3.415(12) no .
C5 C8 3.011(12) no .
C6 C7 3.166(14) no .
C6 C8 3.465(15) no .
C7 C10 2.784(11) no .
C7 C13 3.042(12) no .
C7 C18 3.596(13) no .
C8 C11 2.755(12) no .
C9 C12 2.738(12) no .
C12 C13 3.476(12) no .
C12 C18 3.485(13) no .
C13 C16 2.719(12) no .
C15 C18 2.708(12) no .
Br10 C10 3.473(10) no 2_546
O1 C15 3.496(13) no 2_655
O1 C16 3.546(11) no 1_565
O1 C16 3.529(11) no 2_655
O1 C17 3.470(11) no 2_555
O2 C5 3.419(12) no 1_455
O2 C15 3.560(12) no 1_465
N14 C11 3.500(12) no 1_655
N14 C12 3.279(11) no 1_655
C4 C16 3.572(13) no 2_655
C5 O2 3.419(12) no 1_655
C10 Br10 3.473(10) no 2_556
C11 N14 3.500(12) no 1_455
C12 N14 3.279(11) no 1_455
C13 C16 3.535(12) no 2_655
C15 O1 3.496(13) no 2_645
C15 O2 3.560(12) no 1_645
C16 O1 3.546(11) no 1_545
C16 O1 3.529(11) no 2_645
C16 C4 3.572(13) no 2_645
C16 C13 3.535(12) no 2_645
C17 O1 3.470(11) no 2_545
Br10 H9 2.9565 no .
Br10 H11 2.9140 no .
O1 H5B 3.0542 no .
O1 H12 3.2366 no .
O1 H18 2.5697 no .
O2 H5B 3.4258 no .
O2 H6B 2.7333 no .
O2 H12 2.8218 no .
N14 H4 2.4971 no .
N14 H16 3.2427 no .
N14 H18 3.2432 no .
C2 H4 2.7384 no .
C2 H5A 3.3902 no .
C2 H5B 2.6873 no .
C2 H6A 3.4708 no .
C2 H6B 2.7954 no .
C2 H12 2.5389 no .
C2 H18 3.2357 no .
C3 H6A 2.7629 no .
C3 H6B 2.7678 no .
C3 H6C 3.4144 no .
C3 H8 2.7036 no .
C3 H12 2.6589 no .
C3 H18 3.5097 no .
C4 H5A 2.9439 no .
C4 H5B 2.6269 no .
C4 H12 3.3624 no .
C4 H18 2.7438 no .
C5 H4 2.5716 no .
C5 H8 2.6998 no .
C6 H8 3.2509 no .
C7 H4 3.3762 no .
C7 H5A 2.7768 no .
C7 H5B 3.4222 no .
C7 H6A 2.8442 no .
C7 H6B 3.4833 no .
C7 H9 3.2596 no .
C7 H11 3.2732 no .
C8 H5A 2.7395 no .
C8 H6A 2.9238 no .
C8 H12 3.2316 no .
C9 H11 3.2489 no .
C10 H8 3.2268 no .
C10 H12 3.2355 no .
C11 H9 3.2442 no .
C12 H8 3.2298 no .
C12 H18 3.3162 no .
C13 H12 3.4782 no .
C13 H15 3.1468 no .
C13 H17 3.2604 no .
C15 H17 3.2272 no .
C16 H18 3.2564 no .
C17 H15 3.2126 no .
C18 H4 3.2989 no .
C18 H12 3.2527 no .
C18 H16 3.2581 no .
H4 H5A 2.7729 no .
H4 H5B 2.3139 no .
H4 H18 3.5980 no .
H5A H6A 2.3729 no .
H5A H6B 2.8605 no .
H5A H6C 2.3554 no .
H5A H8 2.1496 no .
H5B H6A 2.8606 no .
H5B H6B 2.3694 no .
H5B H6C 2.3591 no .
H5B H8 3.5907 no .
H6A H8 2.8180 no .
H8 H9 2.2930 no .
H11 H12 2.3331 no .
H12 H18 2.8369 no .
H15 H16 2.2892 no .
H16 H17 2.3502 no .
H17 H18 2.3764 no .
Br10 H6A 3.4794 no 1_545
Br10 H6A 3.5918 no 2_546
Br10 H6B 3.4714 no 1_545
Br10 H8 3.2332 no 2_646
O1 H15 3.5760 no 2_655
O1 H16 2.8512 no 1_565
O1 H17 3.4552 no 1_565
O1 H17 2.7693 no 2_555
O1 H18 3.3101 no 2_555
O2 H4 2.8063 no 1_455
O2 H5A 3.1189 no 1_455
O2 H5B 2.8199 no 1_455
O2 H15 2.7563 no 1_465
O2 H16 3.3795 no 1_465
O2 H17 3.2968 no 1_565
N14 H11 3.0189 no 1_655
N14 H12 2.5546 no 1_655
N14 H16 3.3655 no 2_655
N14 H18 3.1305 no 1_655
C2 H4 3.4898 no 1_455
C2 H16 3.3181 no 1_565
C2 H17 3.5613 no 1_565
C2 H17 3.5222 no 2_555
C4 H12 3.4378 no 1_655
C4 H16 3.2570 no 1_565
C4 H16 3.4714 no 2_655
C5 H16 3.4693 no 1_565
C6 H9 3.2178 no 2_656
C8 H11 3.1369 no 1_655
C9 H6A 3.4856 no 2_646
C9 H6C 3.2419 no 1_545
C9 H11 3.5129 no 1_655
C10 H6B 3.1676 no 1_545
C10 H6C 3.3291 no 1_545
C11 H6B 3.4331 no 1_545
C11 H8 3.1167 no 1_455
C11 H15 3.5446 no 1_455
C12 H5A 3.4823 no 1_455
C12 H8 3.5155 no 1_455
C13 H12 3.4821 no 1_655
C13 H16 3.0413 no 2_655
C15 H5B 3.0693 no 1_545
C15 H11 3.3040 no 1_655
C15 H12 3.4173 no 1_655
C15 H17 3.4486 no 1_655
C15 H18 3.3226 no 1_655
C16 H4 3.2907 no 2_645
C16 H5B 2.8489 no 1_545
C17 H4 3.2545 no 2_645
C17 H15 3.2168 no 1_455
C17 H18 3.4859 no 2_545
C18 H15 3.3472 no 1_455
C18 H16 3.2208 no 2_655
C18 H17 3.3893 no 2_555
H4 O2 2.8063 no 1_655
H4 C2 3.4898 no 1_655
H4 C16 3.2907 no 2_655
H4 C17 3.2545 no 2_655
H4 H12 2.9383 no 1_655
H4 H16 2.7730 no 1_565
H4 H16 3.3557 no 2_655
H4 H17 3.3098 no 2_655
H5A O2 3.1189 no 1_655
H5A C12 3.4823 no 1_655
H5A H12 3.1051 no 1_655
H5B O2 2.8199 no 1_655
H5B C15 3.0693 no 1_565
H5B C16 2.8489 no 1_565
H5B H15 2.9284 no 1_565
H5B H16 2.5843 no 1_565
H6A Br10 3.4794 no 1_565
H6A Br10 3.5918 no 2_556
H6A C9 3.4856 no 2_656
H6A H9 2.5872 no 2_656
H6B Br10 3.4714 no 1_565
H6B C10 3.1676 no 1_565
H6B C11 3.4331 no 1_565
H6B H11 3.5756 no 1_565
H6C C9 3.2419 no 1_565
H6C C10 3.3291 no 1_565
H6C H9 3.1678 no 1_565
H6C H9 2.9934 no 2_656
H6C H11 3.2764 no 1_665
H8 Br10 3.2332 no 2_656
H8 C11 3.1167 no 1_655
H8 C12 3.5155 no 1_655
H8 H9 3.4879 no 2_656
H8 H11 2.7675 no 1_655
H8 H12 3.4429 no 1_655
H9 C6 3.2178 no 2_646
H9 H6A 2.5872 no 2_646
H9 H6C 3.1678 no 1_545
H9 H6C 2.9934 no 2_646
H9 H8 3.4879 no 2_646
H9 H11 3.4369 no 1_655
H11 N14 3.0189 no 1_455
H11 C8 3.1369 no 1_455
H11 C9 3.5129 no 1_455
H11 C15 3.3040 no 1_455
H11 H6B 3.5756 no 1_545
H11 H6C 3.2764 no 1_445
H11 H8 2.7675 no 1_455
H11 H9 3.4369 no 1_455
H11 H15 3.0946 no 1_455
H12 N14 2.5546 no 1_455
H12 C4 3.4378 no 1_455
H12 C13 3.4821 no 1_455
H12 C15 3.4173 no 1_455
H12 H4 2.9383 no 1_455
H12 H5A 3.1051 no 1_455
H12 H8 3.4429 no 1_455
H12 H15 3.3388 no 1_455
H15 O1 3.5760 no 2_645
H15 O2 2.7563 no 1_645
H15 C11 3.5446 no 1_655
H15 C17 3.2168 no 1_655
H15 C18 3.3472 no 1_655
H15 H5B 2.9284 no 1_545
H15 H11 3.0946 no 1_655
H15 H12 3.3388 no 1_655
H15 H17 2.8049 no 1_655
H15 H18 3.0374 no 1_655
H16 O1 2.8512 no 1_545
H16 O2 3.3795 no 1_645
H16 N14 3.3655 no 2_645
H16 C2 3.3181 no 1_545
H16 C4 3.2570 no 1_545
H16 C4 3.4714 no 2_645
H16 C5 3.4693 no 1_545
H16 C13 3.0413 no 2_645
H16 C18 3.2208 no 2_645
H16 H4 2.7730 no 1_545
H16 H4 3.3557 no 2_645
H16 H5B 2.5843 no 1_545
H16 H18 3.5557 no 2_645
H17 O1 3.4552 no 1_545
H17 O1 2.7693 no 2_545
H17 O2 3.2968 no 1_545
H17 C2 3.5613 no 1_545
H17 C2 3.5222 no 2_545
H17 C15 3.4486 no 1_455
H17 C18 3.3893 no 2_545
H17 H4 3.3098 no 2_645
H17 H15 2.8049 no 1_455
H17 H18 2.5826 no 2_545
H18 O1 3.3101 no 2_545
H18 N14 3.1305 no 1_455
H18 C15 3.3226 no 1_455
H18 C17 3.4859 no 2_555
H18 H15 3.0374 no 1_455
H18 H16 3.5557 no 2_655
H18 H17 2.5826 no 2_555

loop_
_geom_torsion_atom_site_label_1
_geom_torsion_atom_site_label_2
_geom_torsion_atom_site_label_3
_geom_torsion_atom_site_label_4
_geom_torsion
_geom_torsion_publ_flag
C2 O1 C4 C3 -1.2(5) no
C2 O1 C4 C13 120.4(5) no
C4 O1 C2 O2 179.7(7) no
C4 O1 C2 C3 1.2(5) no
C13 N14 C15 C16 1.8(11) no
C15 N14 C13 C4 -178.6(6) no
C15 N14 C13 C18 0.8(10) no
O1 C2 C3 C4 -1.2(5) no
O1 C2 C3 C5 108.6(5) no
O1 C2 C3 C7 -119.1(6) no
O2 C2 C3 C4 -179.2(10) no
O2 C2 C3 C5 -69.5(11) no
O2 C2 C3 C7 62.8(12) no
C2 C3 C4 O1 1.1(5) no
C2 C3 C4 C13 -114.0(6) no
C2 C3 C5 C6 67.9(7) no
C2 C3 C7 C8 -163.2(6) no
C2 C3 C7 C12 15.8(9) no
C4 C3 C5 C6 158.2(5) no
C5 C3 C4 O1 -108.1(6) no
C5 C3 C4 C13 136.8(5) no
C4 C3 C7 C8 100.4(7) no
C4 C3 C7 C12 -80.5(7) no
C7 C3 C4 O1 116.9(5) no
C7 C3 C4 C13 1.7(7) no
C5 C3 C7 C8 -33.0(9) no
C5 C3 C7 C12 146.1(6) no
C7 C3 C5 C6 -65.1(7) no
O1 C4 C13 N14 161.5(5) no
O1 C4 C13 C18 -17.9(9) no
C3 C4 C13 N14 -96.2(7) no
C3 C4 C13 C18 84.4(7) no
C3 C7 C8 C9 179.8(6) no
C3 C7 C12 C11 179.7(6) no
C8 C7 C12 C11 -1.2(10) no
C12 C7 C8 C9 0.7(10) no
C7 C8 C9 C10 -1.4(11) no
C8 C9 C10 Br10 -176.6(6) no
C8 C9 C10 C11 2.5(11) no
Br10 C10 C11 C12 176.2(5) no
C9 C10 C11 C12 -2.9(11) no
C10 C11 C12 C7 2.3(11) no
N14 C13 C18 C17 -2.4(11) no
C4 C13 C18 C17 177.0(6) no
N14 C15 C16 C17 -2.7(12) no
C15 C16 C17 C18 1.0(10) no
C16 C17 C18 C13 1.4(10) no
